data_4028595
loop_
_publ_author_name
'Belen Batanero'
'Fructuoso Barba'
'Avelino Martin'

_publ_contact_author_address
;
Departamento de Quimica Organica y Quimica Inorganica
Universidad de Alcala
Alcala de Henares
Madrid, SP
;
_publ_contact_author_email avelino.martin@uah.es
_publ_contact_author_name 'Martin, Avelino'
_publ_section_title
;
 One-Pot Formation of 1,3,4-Oxadiazol-2(3H)-ones and Dibenzo[c,e]azepines
 by Concomitant Cathodic Reduction of Diazonium Salts and
 Phenanthrenequinones
;
_journal_name_full 'Journal of Organic Chemistry'
_journal_page_first 9477
_journal_page_last 9481
_journal_paper_doi 10.1021/jo401264w
_journal_volume 78
_journal_year 2013
_chemical_compound_source 'synthesis as described'
_chemical_formula_moiety 'C20 H15 N5 O3, C H Cl3'
_chemical_formula_sum 'C21 H16 Cl3 N5 O3'
_chemical_formula_weight 492.74
_chemical_name_systematic
;
 ?
;
_space_group_IT_number 14
_symmetry_cell_setting monoclinic
_symmetry_Int_Tables_number 14
_symmetry_space_group_name_Hall '-P 2ybc'
_symmetry_space_group_name_H-M 'P 1 21/c 1'
_atom_sites_solution_hydrogens geom
_atom_sites_solution_primary direct
_atom_sites_solution_secondary difmap
_audit_conform_dict_location ftp://ftp.iucr.org/pub/cif_core.dic
_audit_conform_dict_name cif_core.dic
_audit_conform_dict_version 2.4
_audit_creation_date 2013-04-19T14:49:36-00:00
_audit_creation_method 'WinGX routine CIF_UPDATE'
_cell_angle_alpha 90
_cell_angle_beta 103.339(18)
_cell_angle_gamma 90
_cell_formula_units_Z 4
_cell_length_a 10.3682(13)
_cell_length_b 20.310(5)
_cell_length_c 10.8183(13)
_cell_measurement_reflns_used 1600
_cell_measurement_temperature 200(2)
_cell_measurement_theta_max 25
_cell_measurement_theta_min 3
_cell_measurement_wavelength 0.71073
_cell_volume 2216.6(7)
_computing_cell_refinement 'Dirax/lsq (Duisenberg & Schreurs, 1989-2000)'
_computing_data_collection 'Collect (Bruker AXS BV, 1997-2004)'
_computing_data_reduction 'EvalCCD (Duisenberg & Schreurs 1990-2000)'
_computing_molecular_graphics 'Ortep-3 for Windows (Farrugia, 1997)'
_computing_publication_material 'WinGX publication routines (Farrugia, 1999)'
_computing_structure_refinement 'SHELXL-97 (Sheldrick, 2008)'
_computing_structure_solution 'SHELXS-97 (Sheldrick, 2008)'
_diffrn_ambient_temperature 200(2)
_diffrn_detector 'CCD plate'
_diffrn_detector_area_resol_mean 9
_diffrn_measured_fraction_theta_full 0.998
_diffrn_measured_fraction_theta_max 0.997
_diffrn_measurement_device '95mm CCD camera on \k-goniostat'
_diffrn_measurement_device_type KappaCCD
_diffrn_measurement_method 'CCD rotation images, thick slices'
_diffrn_orient_matrix_type X=UH
_diffrn_orient_matrix_UB_11 0.01
_diffrn_orient_matrix_UB_12 0
_diffrn_orient_matrix_UB_13 0
_diffrn_orient_matrix_UB_21 0
_diffrn_orient_matrix_UB_22 0.01
_diffrn_orient_matrix_UB_23 0
_diffrn_orient_matrix_UB_31 0
_diffrn_orient_matrix_UB_32 0
_diffrn_orient_matrix_UB_33 0.01
_diffrn_radiation_monochromator graphite
_diffrn_radiation_probe x-ray
_diffrn_radiation_type MoK\a
_diffrn_radiation_wavelength 0.71073
_diffrn_reflns_av_R_equivalents 0.0997
_diffrn_reflns_av_unetI/netI 0.1507
_diffrn_reflns_limit_h_max 12
_diffrn_reflns_limit_h_min -12
_diffrn_reflns_limit_k_max 24
_diffrn_reflns_limit_k_min -24
_diffrn_reflns_limit_l_max 13
_diffrn_reflns_limit_l_min 0
_diffrn_reflns_number 23410
_diffrn_reflns_reduction_process
;
 Scaled and merged with Sortav
 R.H. Blessing, (1987) Cryst. Rev. 1, 3-58
 R.H. Blessing, (1989) J. Appl. Cryst. 22, 396-397
;
_diffrn_reflns_theta_full 25
_diffrn_reflns_theta_max 25.33
_diffrn_reflns_theta_min 3.17
_diffrn_source 'Enraf Nonius FR590'
_exptl_absorpt_coefficient_mu 0.448
_exptl_absorpt_correction_T_max 0.982
_exptl_absorpt_correction_T_min 0.918
_exptl_absorpt_correction_type multi-scan
_exptl_absorpt_process_details
;
 R.H. Blessing, Acta Cryst. (1995), A51, 33-38
;
_exptl_crystal_colour 'pale orange'
_exptl_crystal_density_diffrn 1.477
_exptl_crystal_description prism
_exptl_crystal_F_000 1008
_exptl_crystal_size_max 0.2
_exptl_crystal_size_mid 0.1
_exptl_crystal_size_min 0.1
_refine_diff_density_max 1.219
_refine_diff_density_min -0.918
_refine_diff_density_rms 0.091
_refine_ls_extinction_method none
_refine_ls_goodness_of_fit_ref 1.266
_refine_ls_hydrogen_treatment constr
_refine_ls_matrix_type full
_refine_ls_number_parameters 290
_refine_ls_number_reflns 4035
_refine_ls_number_restraints 0
_refine_ls_restrained_S_all 1.266
_refine_ls_R_factor_all 0.179
_refine_ls_R_factor_gt 0.085
_refine_ls_shift/su_max 0
_refine_ls_shift/su_mean 0
_refine_ls_structure_factor_coef Fsqd
_refine_ls_weighting_details
; calc
 [0.00000+1.00000exp(3.00(sin\q/\l)^2^)]/
   [\s^2^(Fo^2^)+0.0400+0.0000*P+(0.1547P)^2^+0.0000sin\q/\l]
 where P = 0.10000Fo^2^ + 0.90000Fc^2^
;
_refine_ls_weighting_scheme calc
_refine_ls_wR_factor_gt 0.2324
_refine_ls_wR_factor_ref 0.2856
_reflns_number_gt 1893
_reflns_number_total 4035
_reflns_threshold_expression >2\s(I)
_cod_data_source_file jo401264w_si_002.cif
_cod_data_source_block 5a
_cod_original_sg_symbol_H-M 'P 21/c'
_cod_database_code 4028595

loop_
_symmetry_equiv_pos_as_xyz
'x, y, z'
'-x, y+1/2, -z+1/2'
'-x, -y, -z'
'x, -y-1/2, z-1/2'

loop_
_atom_site_label
_atom_site_type_symbol
_atom_site_fract_x
_atom_site_fract_y
_atom_site_fract_z
_atom_site_U_iso_or_equiv
_atom_site_adp_type
_atom_site_occupancy
_atom_site_symmetry_multiplicity
_atom_site_calc_flag
_atom_site_refinement_flags
C1 C 0.1022(5) 0.5623(3) 0.8747(5) 0.0251(13) Uani 1 1 d .
C2 C 0.0608(5) 0.5060(3) 0.7865(5) 0.0265(13) Uani 1 1 d .
C3 C -0.0562(6) 0.5072(3) 0.6947(6) 0.0370(15) Uani 1 1 d .
H3 H -0.1146 0.5423 0.69 0.044 Uiso 1 1 calc R
C4 C -0.0855(7) 0.4560(4) 0.6105(6) 0.0453(17) Uani 1 1 d .
H4 H -0.1645 0.4555 0.5487 0.054 Uiso 1 1 calc R
C5 C 0.0042(6) 0.4051(4) 0.6189(7) 0.0449(17) Uani 1 1 d .
H5 H -0.0144 0.3715 0.5591 0.054 Uiso 1 1 calc R
C6 C 0.1443(5) 0.4520(3) 0.7904(5) 0.0277(13) Uani 1 1 d .
C7 C 0.2656(5) 0.4440(3) 0.8937(5) 0.0236(12) Uani 1 1 d .
C8 C 0.3510(6) 0.4440(3) 1.1093(5) 0.0319(14) Uani 1 1 d .
H8 H 0.3394 0.4511 1.191 0.038 Uiso 1 1 calc R
C9 C 0.4737(6) 0.4233(3) 1.0955(5) 0.0337(15) Uani 1 1 d .
H9 H 0.5423 0.4158 1.1663 0.04 Uiso 1 1 calc R
C10 C 0.4922(6) 0.4141(3) 0.9764(6) 0.0293(13) Uani 1 1 d .
H10 H 0.5745 0.4009 0.9648 0.035 Uiso 1 1 calc R
C11 C 0.3873(5) 0.4245(3) 0.8718(5) 0.0244(13) Uani 1 1 d .
C12 C 0.4135(5) 0.4154(3) 0.7458(5) 0.0246(12) Uani 1 1 d .
C13 C 0.4078(5) 0.4351(3) 0.5439(6) 0.0270(13) Uani 1 1 d .
C14 C 0.5764(5) 0.3486(3) 0.5318(5) 0.0269(13) Uani 1 1 d .
C15 C 0.6184(6) 0.3742(3) 0.4288(5) 0.0290(13) Uani 1 1 d .
H15 H 0.5939 0.4164 0.3995 0.035 Uiso 1 1 calc R
C16 C 0.6969(6) 0.3359(3) 0.3708(6) 0.0360(15) Uani 1 1 d .
H16 H 0.7261 0.3526 0.3019 0.043 Uiso 1 1 calc R
C17 C 0.7326(6) 0.2734(4) 0.4136(6) 0.0372(16) Uani 1 1 d .
H17 H 0.784 0.2475 0.3727 0.045 Uiso 1 1 calc R
C18 C 0.6921(7) 0.2493(3) 0.5169(6) 0.0409(16) Uani 1 1 d .
H18 H 0.7185 0.2074 0.5473 0.049 Uiso 1 1 calc R
C19 C 0.6121(6) 0.2867(3) 0.5764(6) 0.0333(14) Uani 1 1 d .
H19 H 0.5834 0.27 0.6455 0.04 Uiso 1 1 calc R
C20 C 0.0539(7) 0.6333(4) 1.0384(7) 0.0467(18) Uani 1 1 d .
H20A H 0.1419 0.6273 1.0898 0.07 Uiso 1 1 calc R
H20B H -0.0083 0.6339 1.0918 0.07 Uiso 1 1 calc R
H20C H 0.0493 0.6743 0.9933 0.07 Uiso 1 1 calc R
C30 C 0.1972(10) 0.2519(5) 0.3181(11) 0.080(3) Uani 1 1 d .
H30 H 0.2 0.2096 0.2751 0.096 Uiso 1 1 calc R
Cl1 Cl 0.2441(3) 0.2366(2) 0.4783(3) 0.1213(13) Uani 1 1 d .
Cl2 Cl 0.3113(4) 0.3018(2) 0.2732(3) 0.1323(16) Uani 1 1 d .
Cl3 Cl 0.0385(3) 0.2808(2) 0.2699(4) 0.1244(14) Uani 1 1 d .
N1 N 0.0216(5) 0.5791(2) 0.9473(5) 0.0333(12) Uani 1 1 d .
H1 H -0.0513 0.5579 0.9411 0.04 Uiso 1 1 calc R
N2 N 0.1163(5) 0.4018(3) 0.7087(5) 0.0319(12) Uani 1 1 d .
N3 N 0.2484(4) 0.4542(3) 1.0118(4) 0.0278(11) Uani 1 1 d .
N4 N 0.4962(5) 0.3747(3) 0.7202(4) 0.0290(12) Uani 1 1 d .
N5 N 0.4955(5) 0.3861(2) 0.5936(4) 0.0284(11) Uani 1 1 d .
O1 O 0.2075(4) 0.5915(2) 0.8764(4) 0.0312(10) Uani 1 1 d .
O2 O 0.3555(4) 0.4544(2) 0.6451(3) 0.0279(9) Uani 1 1 d .
O3 O 0.3765(4) 0.4583(2) 0.4398(4) 0.0347(10) Uani 1 1 d .

loop_
_atom_site_aniso_label
_atom_site_aniso_U_11
_atom_site_aniso_U_22
_atom_site_aniso_U_33
_atom_site_aniso_U_23
_atom_site_aniso_U_13
_atom_site_aniso_U_12
C1 0.021(3) 0.032(3) 0.024(3) 0.007(3) 0.008(2) 0.000(2)
C2 0.019(3) 0.043(4) 0.019(3) 0.003(3) 0.008(2) 0.001(3)
C3 0.022(3) 0.047(4) 0.039(4) -0.002(3) 0.003(3) 0.005(3)
C4 0.030(4) 0.059(5) 0.037(4) -0.004(3) -0.010(3) -0.001(3)
C5 0.036(4) 0.056(5) 0.039(4) -0.018(3) 0.000(3) -0.008(3)
C6 0.021(3) 0.044(4) 0.019(3) -0.002(3) 0.007(2) 0.000(3)
C7 0.023(3) 0.025(3) 0.023(3) -0.003(2) 0.006(2) -0.003(2)
C8 0.033(3) 0.046(4) 0.016(3) 0.002(3) 0.006(3) 0.001(3)
C9 0.027(3) 0.050(4) 0.020(3) 0.005(3) -0.004(2) 0.001(3)
C10 0.024(3) 0.034(3) 0.032(3) 0.001(3) 0.009(2) 0.003(3)
C11 0.021(3) 0.030(3) 0.022(3) 0.003(2) 0.005(2) 0.004(2)
C12 0.022(3) 0.030(3) 0.020(3) 0.000(2) 0.003(2) 0.003(3)
C13 0.020(3) 0.033(3) 0.027(3) -0.002(3) 0.006(2) 0.004(2)
C14 0.023(3) 0.035(3) 0.022(3) -0.009(3) 0.004(2) 0.003(3)
C15 0.032(3) 0.036(3) 0.020(3) 0.005(3) 0.008(3) 0.005(3)
C16 0.034(3) 0.049(4) 0.028(3) 0.007(3) 0.013(3) 0.010(3)
C17 0.039(4) 0.051(4) 0.023(3) 0.004(3) 0.010(3) 0.020(3)
C18 0.048(4) 0.035(4) 0.038(4) 0.012(3) 0.009(3) 0.018(3)
C19 0.035(3) 0.036(4) 0.031(3) 0.008(3) 0.013(3) 0.007(3)
C20 0.050(4) 0.049(4) 0.050(4) -0.015(3) 0.029(4) -0.011(3)
C30 0.072(6) 0.074(6) 0.093(7) 0.019(6) 0.015(6) -0.019(5)
Cl1 0.106(2) 0.159(3) 0.088(2) 0.035(2) 0.0016(18) -0.020(2)
Cl2 0.139(3) 0.160(3) 0.106(2) -0.018(2) 0.045(2) -0.093(3)
Cl3 0.080(2) 0.145(3) 0.144(3) 0.062(3) 0.0169(19) 0.028(2)
N1 0.027(3) 0.034(3) 0.044(3) -0.004(2) 0.019(2) -0.004(2)
N2 0.027(3) 0.043(3) 0.025(3) -0.007(2) 0.004(2) 0.004(2)
N3 0.025(3) 0.040(3) 0.020(2) 0.000(2) 0.009(2) 0.005(2)
N4 0.030(3) 0.043(3) 0.016(2) 0.007(2) 0.009(2) 0.010(2)
N5 0.031(3) 0.037(3) 0.018(2) 0.005(2) 0.007(2) 0.012(2)
O1 0.022(2) 0.043(3) 0.029(2) 0.0008(19) 0.0077(17) -0.0059(19)
O2 0.028(2) 0.036(2) 0.021(2) 0.0018(17) 0.0084(16) 0.0073(18)
O3 0.035(2) 0.048(3) 0.021(2) 0.0083(19) 0.0059(18) 0.016(2)

loop_
_atom_type_symbol
_atom_type_description
_atom_type_scat_dispersion_real
_atom_type_scat_dispersion_imag
_atom_type_scat_source
C C 0.0033 0.0016 'International Tables Vol C Tables 4.2.6.8 and 6.1.1.4'
H H 0 0 'International Tables Vol C Tables 4.2.6.8 and 6.1.1.4'
Cl Cl 0.1484 0.1585 'International Tables Vol C Tables 4.2.6.8 and 6.1.1.4'
N N 0.0061 0.0033 'International Tables Vol C Tables 4.2.6.8 and 6.1.1.4'
O O 0.0106 0.006 'International Tables Vol C Tables 4.2.6.8 and 6.1.1.4'

loop_
_geom_angle_atom_site_label_1
_geom_angle_atom_site_label_2
_geom_angle_atom_site_label_3
_geom_angle
O1 C1 N1 123.0(5)
O1 C1 C2 120.1(5)
N1 C1 C2 117.0(5)
C3 C2 C6 118.2(6)
C3 C2 C1 121.6(5)
C6 C2 C1 120.1(5)
C4 C3 C2 119.3(6)
C3 C4 C5 118.8(6)
N2 C5 C4 123.2(6)
N2 C6 C2 122.9(5)
N2 C6 C7 115.5(5)
C2 C6 C7 121.4(5)
N3 C7 C11 121.9(5)
N3 C7 C6 115.0(4)
C11 C7 C6 123.1(5)
N3 C8 C9 123.3(5)
C10 C9 C8 118.7(5)
C9 C10 C11 119.6(5)
C7 C11 C10 118.3(5)
C7 C11 C12 124.4(5)
C10 C11 C12 117.4(5)
N4 C12 O2 113.5(5)
N4 C12 C11 124.5(5)
O2 C12 C11 121.8(5)
O3 C13 N5 131.8(5)
O3 C13 O2 124.2(5)
N5 C13 O2 103.9(5)
C19 C14 C15 121.2(5)
C19 C14 N5 118.1(5)
C15 C14 N5 120.7(5)
C16 C15 C14 118.9(6)
C17 C16 C15 120.6(6)
C16 C17 C18 119.8(6)
C17 C18 C19 120.6(6)
C14 C19 C18 118.8(6)
Cl1 C30 Cl3 113.4(6)
Cl1 C30 Cl2 109.9(6)
Cl3 C30 Cl2 112.9(6)
C1 N1 C20 121.3(5)
C5 N2 C6 117.5(5)
C8 N3 C7 118.2(5)
C12 N4 N5 104.9(4)
C13 N5 N4 111.1(4)
C13 N5 C14 128.2(5)
N4 N5 C14 120.7(5)
C12 O2 C13 106.6(4)

loop_
_geom_bond_atom_site_label_1
_geom_bond_atom_site_label_2
_geom_bond_distance
C1 O1 1.239(6)
C1 N1 1.318(7)
C1 C2 1.487(8)
C2 C3 1.380(9)
C2 C6 1.392(8)
C3 C4 1.369(10)
C4 C5 1.378(10)
C5 N2 1.333(8)
C6 N2 1.336(8)
C6 C7 1.487(8)
C7 N3 1.346(7)
C7 C11 1.394(7)
C8 N3 1.331(7)
C8 C9 1.380(9)
C9 C10 1.359(8)
C10 C11 1.393(8)
C11 C12 1.462(8)
C12 N4 1.267(7)
C12 O2 1.369(7)
C13 O3 1.195(7)
C13 N5 1.372(7)
C13 O2 1.385(7)
C14 C19 1.368(9)
C14 C15 1.387(8)
C14 N5 1.409(7)
C15 C16 1.377(8)
C16 C17 1.372(10)
C17 C18 1.372(9)
C18 C19 1.389(9)
C20 N1 1.463(8)
C30 Cl1 1.717(11)
C30 Cl3 1.711(11)
C30 Cl2 1.711(9)
N4 N5 1.388(6)
